data_4311575
loop_
_publ_author_name
'Horst Brombacher'
'Heinrich Vahrenkamp'

_publ_section_title
;
 Pyrazolylborate-Zinc Alkoxide Complexes. 2. Solvolytic Chemistry
;
_journal_name_full 'Inorganic Chemistry'
_journal_page_first 6050
_journal_page_last 6053
_journal_paper_doi 10.1021/ic0491783
_journal_volume 43
_journal_year 2004
_chemical_formula_sum 'C41 H51 B N6 S Zn'
_chemical_formula_weight 736.12
_chemical_melting_point 264
_chemical_name_common Tp(Cum,Me)ZnSEt
_chemical_name_systematic
; 
 Hydrotris(3-cumyl-5-methylpyrazol-1-yl)borato-zink-ethanthiolat 
;
_space_group_IT_number 14
_symmetry_cell_setting monoclinic
_symmetry_space_group_name_Hall '-P 2yn'
_symmetry_space_group_name_H-M 'P 1 21/n 1'
_atom_sites_solution_hydrogens geom
_atom_sites_solution_primary direct
_atom_sites_solution_secondary difmap
_audit_creation_method SHELXL-97
_cell_angle_alpha 90.00
_cell_angle_beta 92.837(4)
_cell_angle_gamma 90.00
_cell_formula_units_Z 4
_cell_length_a 9.1037(14)
_cell_length_b 21.911(4)
_cell_length_c 20.208(3)
_cell_measurement_temperature 206(2)
_cell_volume 4026.0(11)
_computing_cell_refinement 'Bruker SMART'
_computing_data_collection 'Bruker SMART'
_computing_data_reduction 'Bruker SHELXTL'
_computing_molecular_graphics 'Bruker SHELXTL'
_computing_publication_material 'Bruker SHELXTL'
_computing_structure_refinement 'Bruker SHELXTL'
_computing_structure_solution 'Bruker SHELXTL'
_diffrn_ambient_temperature 206(2)
_diffrn_measured_fraction_theta_full 0.743
_diffrn_measured_fraction_theta_max 0.743
_diffrn_measurement_device_type 'CCD area detector'
_diffrn_measurement_method 'phi and omega scans'
_diffrn_radiation_monochromator graphite
_diffrn_radiation_source 'fine-focus sealed tube'
_diffrn_radiation_type MoK\a
_diffrn_radiation_wavelength 0.71073
_diffrn_reflns_av_R_equivalents 0.0352
_diffrn_reflns_av_sigmaI/netI 0.0805
_diffrn_reflns_limit_h_max 11
_diffrn_reflns_limit_h_min -10
_diffrn_reflns_limit_k_max 12
_diffrn_reflns_limit_k_min -29
_diffrn_reflns_limit_l_max 25
_diffrn_reflns_limit_l_min -25
_diffrn_reflns_number 11880
_diffrn_reflns_theta_full 28.30
_diffrn_reflns_theta_max 28.30
_diffrn_reflns_theta_min 1.37
_exptl_absorpt_coefficient_mu 0.697
_exptl_absorpt_correction_type SADABS
_exptl_crystal_colour yellow
_exptl_crystal_density_diffrn 1.214
_exptl_crystal_density_method 'not measured'
_exptl_crystal_description isometric
_exptl_crystal_F_000 1560
_refine_diff_density_max 0.943
_refine_diff_density_min -0.457
_refine_diff_density_rms 0.144
_refine_ls_extinction_method none
_refine_ls_goodness_of_fit_ref 0.964
_refine_ls_hydrogen_treatment mixed
_refine_ls_matrix_type full
_refine_ls_number_parameters 451
_refine_ls_number_reflns 7432
_refine_ls_number_restraints 0
_refine_ls_restrained_S_all 0.964
_refine_ls_R_factor_all 0.1336
_refine_ls_R_factor_gt 0.0641
_refine_ls_shift/su_max 0.001
_refine_ls_shift/su_mean 0.000
_refine_ls_structure_factor_coef Fsqd
_refine_ls_weighting_details 'calc w=1/[\s^2^(Fo^2^)+(0.1230P)^2^+0.0000P] where P=(Fo^2^+2Fc^2^)/3'
_refine_ls_weighting_scheme calc
_refine_ls_wR_factor_gt 0.1715
_refine_ls_wR_factor_ref 0.2141
_reflns_number_gt 3856
_reflns_number_total 7432
_reflns_threshold_expression >2sigma(I)
_cod_data_source_file ic0491783si20040706_093301_1.cif
_cod_data_source_block brombsm
_cod_depositor_comments
;
The following automatic conversions were performed:
'_symmetry_cell_setting' value 'Monoclinic' changed to 'monoclinic'
according to '/home/saulius/struct/CIF-dictionaries/cif_core.dic'
dictionary named 'cif_core.dic' version 2.4.1 from
2010-06-29.

'_geom_angle_publ_flag' value 'Y' changed to 'y' according to
'/home/saulius/struct/CIF-dictionaries/cif_core.dic' dictionary named
'cif_core.dic' version 2.4.1 from 2010-06-29 (89
times).

'_geom_bond_publ_flag' value 'Y' changed to 'y' according to
'/home/saulius/struct/CIF-dictionaries/cif_core.dic' dictionary named
'cif_core.dic' version 2.4.1 from 2010-06-29 (57 times).

Automatic conversion script
Id: cif_fix_enum 1527 2010-12-29 10:47:43Z saulius 
;
_cod_original_sg_symbol_H-M 'P 1 21/n 1 '
_cod_database_code 4311575

loop_
_symmetry_equiv_pos_as_xyz
'x, y, z'
'-x+1/2, y+1/2, -z+1/2'
'-x, -y, -z'
'x-1/2, -y-1/2, z-1/2'

loop_
_atom_site_label
_atom_site_type_symbol
_atom_site_fract_x
_atom_site_fract_y
_atom_site_fract_z
_atom_site_U_iso_or_equiv
_atom_site_adp_type
_atom_site_occupancy
_atom_site_symmetry_multiplicity
_atom_site_calc_flag
_atom_site_refinement_flags
_atom_site_disorder_assembly
_atom_site_disorder_group
Zn1 Zn 0.49242(6) 0.25464(3) 0.42466(3) 0.0385(2) Uani 1 1 d . . .
S1 S 0.34690(16) 0.19882(8) 0.48732(8) 0.0599(5) Uani 1 1 d . . .
N1 N 0.5000(5) 0.34873(17) 0.4264(2) 0.0402(11) Uani 1 1 d . . .
N2 N 0.7165(5) 0.24827(18) 0.4409(2) 0.0379(11) Uani 1 1 d . . .
N3 N 0.4940(5) 0.25723(18) 0.3215(2) 0.0403(11) Uani 1 1 d . . .
N4 N 0.6137(5) 0.37135(18) 0.3914(2) 0.0421(11) Uani 1 1 d . . .
N5 N 0.7908(4) 0.28375(19) 0.3966(2) 0.0395(11) Uani 1 1 d . . .
N6 N 0.6047(5) 0.29442(19) 0.3003(2) 0.0422(11) Uani 1 1 d . . .
B1 B 0.7091(7) 0.3283(3) 0.3508(3) 0.0426(16) Uani 1 1 d . . .
H1 H 0.7807 0.3527 0.3267 0.051 Uiso 1 1 calc R . .
C1 C 0.6102(7) 0.4340(2) 0.3935(3) 0.0495(15) Uani 1 1 d . . .
C2 C 0.4936(6) 0.4508(2) 0.4293(3) 0.0508(15) Uani 1 1 d . . .
H2A H 0.4641 0.4908 0.4388 0.061 Uiso 1 1 calc R . .
C3 C 0.4260(6) 0.3966(2) 0.4495(3) 0.0425(13) Uani 1 1 d . . .
C4 C 0.7255(8) 0.4724(3) 0.3628(3) 0.069(2) Uani 1 1 d . . .
H4A H 0.7046 0.5153 0.3700 0.103 Uiso 1 1 calc R . .
H4B H 0.7248 0.4643 0.3156 0.103 Uiso 1 1 calc R . .
H4C H 0.8214 0.4625 0.3829 0.103 Uiso 1 1 calc R . .
C5 C 0.2975(6) 0.3900(2) 0.4896(3) 0.0427(13) Uani 1 1 d . . .
C6 C 0.2889(7) 0.3470(3) 0.5396(3) 0.0549(16) Uani 1 1 d . . .
H6A H 0.3694 0.3211 0.5494 0.066 Uiso 1 1 calc R . .
C7 C 0.1633(6) 0.3415(2) 0.5751(3) 0.0513(15) Uani 1 1 d . . .
H7A H 0.1611 0.3122 0.6090 0.062 Uiso 1 1 calc R . .
C8 C 0.0403(6) 0.3781(2) 0.5623(3) 0.0444(14) Uani 1 1 d . . .
C9 C 0.0501(6) 0.4203(2) 0.5125(3) 0.0544(16) Uani 1 1 d . . .
H9A H -0.0312 0.4457 0.5022 0.065 Uiso 1 1 calc R . .
C10 C 0.1753(6) 0.4271(2) 0.4768(3) 0.0509(15) Uani 1 1 d . . .
H10A H 0.1777 0.4571 0.4436 0.061 Uiso 1 1 calc R . .
C11 C -0.0944(6) 0.3723(2) 0.6025(3) 0.0503(16) Uani 1 1 d . . .
H11A H -0.0910 0.3314 0.6234 0.060 Uiso 1 1 calc R . .
C12 C -0.0898(7) 0.4187(3) 0.6575(3) 0.0624(18) Uani 1 1 d . . .
H12A H 0.0029 0.4153 0.6831 0.094 Uiso 1 1 calc R . .
H12B H -0.1703 0.4113 0.6862 0.094 Uiso 1 1 calc R . .
H12C H -0.0990 0.4594 0.6388 0.094 Uiso 1 1 calc R . .
C13 C -0.2373(7) 0.3765(3) 0.5616(3) 0.071(2) Uani 1 1 d . . .
H13A H -0.2382 0.3462 0.5266 0.107 Uiso 1 1 calc R . .
H13B H -0.2466 0.4169 0.5422 0.107 Uiso 1 1 calc R . .
H13C H -0.3188 0.3692 0.5897 0.107 Uiso 1 1 calc R . .
C14 C 0.9372(6) 0.2730(2) 0.4045(3) 0.0429(14) Uani 1 1 d . . .
C15 C 0.9576(6) 0.2310(3) 0.4549(3) 0.0499(15) Uani 1 1 d . . .
H15A H 1.0477 0.2149 0.4716 0.060 Uiso 1 1 calc R . .
C16 C 0.8188(5) 0.2172(2) 0.4762(3) 0.0403(13) Uani 1 1 d . . .
C17 C 1.0494(6) 0.3029(3) 0.3651(3) 0.0612(17) Uani 1 1 d . . .
H17A H 1.0016 0.3310 0.3339 0.092 Uiso 1 1 calc R . .
H17B H 1.1021 0.2722 0.3412 0.092 Uiso 1 1 calc R . .
H17C H 1.1179 0.3251 0.3945 0.092 Uiso 1 1 calc R . .
C18 C 0.7851(6) 0.1755(3) 0.5306(3) 0.0497(14) Uani 1 1 d . . .
C19 C 0.8693(7) 0.1225(3) 0.5432(4) 0.075(2) Uani 1 1 d . . .
H19A H 0.9465 0.1136 0.5155 0.090 Uiso 1 1 calc R . .
C20 C 0.8438(8) 0.0838(4) 0.5936(4) 0.090(3) Uani 1 1 d . . .
H20A H 0.9024 0.0487 0.5995 0.108 Uiso 1 1 calc R . .
C21 C 0.7334(8) 0.0949(3) 0.6363(3) 0.0685(19) Uani 1 1 d . . .
C22 C 0.6489(7) 0.1471(3) 0.6258(3) 0.0606(17) Uani 1 1 d . . .
H22A H 0.5727 0.1555 0.6542 0.073 Uiso 1 1 calc R . .
C23 C 0.6746(6) 0.1873(3) 0.5737(3) 0.0515(15) Uani 1 1 d . . .
H23A H 0.6166 0.2226 0.5679 0.062 Uiso 1 1 calc R . .
C24 C 0.7067(9) 0.0519(4) 0.6950(4) 0.096(3) Uani 1 1 d . . .
H24A H 0.7627 0.0144 0.6857 0.115 Uiso 1 1 calc R . .
C25 C 0.7792(10) 0.0776(4) 0.7585(4) 0.106(3) Uani 1 1 d . . .
H25A H 0.7655 0.0493 0.7947 0.159 Uiso 1 1 calc R . .
H25B H 0.7348 0.1165 0.7686 0.159 Uiso 1 1 calc R . .
H25C H 0.8835 0.0832 0.7529 0.159 Uiso 1 1 calc R . .
C26 C 0.5521(10) 0.0319(5) 0.6973(6) 0.179(6) Uani 1 1 d . . .
H26A H 0.5424 0.0043 0.7343 0.269 Uiso 1 1 calc R . .
H26B H 0.5230 0.0111 0.6563 0.269 Uiso 1 1 calc R . .
H26C H 0.4895 0.0672 0.7027 0.269 Uiso 1 1 calc R . .
C27 C 0.5896(7) 0.3010(2) 0.2339(3) 0.0477(15) Uani 1 1 d . . .
C28 C 0.4683(7) 0.2694(3) 0.2113(3) 0.0505(15) Uani 1 1 d . . .
H28A H 0.4309 0.2664 0.1672 0.061 Uiso 1 1 calc R . .
C29 C 0.4102(7) 0.2420(2) 0.2675(3) 0.0449(15) Uani 1 1 d . . .
C30 C 0.6923(8) 0.3386(3) 0.1939(3) 0.073(2) Uani 1 1 d . . .
H30A H 0.7698 0.3555 0.2231 0.110 Uiso 1 1 calc R . .
H30B H 0.6378 0.3716 0.1720 0.110 Uiso 1 1 calc R . .
H30C H 0.7353 0.3130 0.1609 0.110 Uiso 1 1 calc R . .
C31 C 0.2772(7) 0.2033(2) 0.2691(3) 0.0431(14) Uani 1 1 d . . .
C32 C 0.1671(7) 0.2088(3) 0.2200(3) 0.0583(17) Uani 1 1 d . . .
H32A H 0.1795 0.2359 0.1846 0.070 Uiso 1 1 calc R . .
C33 C 0.0394(7) 0.1753(3) 0.2221(3) 0.0641(18) Uani 1 1 d . . .
H33A H -0.0332 0.1801 0.1877 0.077 Uiso 1 1 calc R . .
C34 C 0.0145(7) 0.1354(3) 0.2719(3) 0.0511(15) Uani 1 1 d . . .
C35 C 0.1259(8) 0.1294(3) 0.3202(4) 0.0650(19) Uani 1 1 d . . .
H35A H 0.1133 0.1022 0.3555 0.078 Uiso 1 1 calc R . .
C36 C 0.2563(7) 0.1622(3) 0.3182(3) 0.0603(17) Uani 1 1 d . . .
H36A H 0.3311 0.1559 0.3513 0.072 Uiso 1 1 calc R . .
C37 C -0.1313(7) 0.1012(3) 0.2750(4) 0.0625(17) Uani 1 1 d . . .
H37A H -0.1620 0.0909 0.2287 0.075 Uiso 1 1 calc R . .
C38 C -0.2492(7) 0.1423(3) 0.2997(4) 0.089(2) Uani 1 1 d . . .
H38A H -0.3413 0.1201 0.3001 0.134 Uiso 1 1 calc R . .
H38B H -0.2610 0.1774 0.2707 0.134 Uiso 1 1 calc R . .
H38C H -0.2214 0.1559 0.3443 0.134 Uiso 1 1 calc R . .
C39 C -0.1239(9) 0.0417(4) 0.3123(5) 0.125(4) Uani 1 1 d . . .
H39A H -0.2207 0.0231 0.3111 0.188 Uiso 1 1 calc R . .
H39B H -0.0907 0.0491 0.3579 0.188 Uiso 1 1 calc R . .
H39C H -0.0555 0.0144 0.2918 0.188 Uiso 1 1 calc R . .
C40 C 0.4147(8) 0.1181(3) 0.4773(4) 0.075(2) Uani 1 1 d . . .
H40A H 0.4107 0.1058 0.4306 0.089 Uiso 1 1 calc R . .
H40B H 0.5155 0.1133 0.4959 0.089 Uiso 1 1 calc R . .
C41 C 0.2972(8) 0.0790(3) 0.5198(4) 0.093(3) Uani 1 1 d . . .
H41A H 0.3211 0.0359 0.5178 0.140 Uiso 1 1 calc R . .
H41B H 0.1983 0.0855 0.5010 0.140 Uiso 1 1 calc R . .
H41C H 0.3030 0.0924 0.5656 0.140 Uiso 1 1 calc R . .

loop_
_atom_site_aniso_label
_atom_site_aniso_U_11
_atom_site_aniso_U_22
_atom_site_aniso_U_33
_atom_site_aniso_U_23
_atom_site_aniso_U_13
_atom_site_aniso_U_12
Zn1 0.0320(4) 0.0495(4) 0.0341(4) -0.0052(3) 0.0016(3) 0.0062(3)
S1 0.0378(8) 0.0814(11) 0.0611(11) -0.0034(8) 0.0078(8) 0.0014(7)
N1 0.045(3) 0.042(2) 0.033(3) -0.0047(19) 0.002(2) 0.0083(19)
N2 0.033(2) 0.052(2) 0.029(3) -0.0025(19) 0.002(2) 0.0008(19)
N3 0.039(3) 0.048(2) 0.034(3) -0.004(2) -0.002(2) 0.0055(19)
N4 0.051(3) 0.047(2) 0.029(2) -0.0036(18) 0.000(2) 0.001(2)
N5 0.035(3) 0.051(2) 0.032(3) -0.0081(19) 0.003(2) 0.0009(19)
N6 0.043(3) 0.052(3) 0.031(3) -0.0053(19) 0.001(2) 0.004(2)
B1 0.039(4) 0.051(3) 0.038(4) -0.005(3) 0.003(3) 0.002(3)
C1 0.067(4) 0.048(3) 0.034(3) 0.000(2) -0.002(3) 0.003(3)
C2 0.073(4) 0.043(3) 0.036(3) -0.010(2) -0.001(3) 0.014(3)
C3 0.053(3) 0.044(3) 0.029(3) -0.007(2) -0.004(3) 0.011(2)
C4 0.103(6) 0.056(4) 0.047(4) -0.002(3) 0.006(4) -0.020(3)
C5 0.048(3) 0.045(3) 0.035(3) -0.008(2) 0.000(3) 0.013(2)
C6 0.057(4) 0.062(4) 0.045(4) 0.001(3) -0.002(3) 0.025(3)
C7 0.071(4) 0.055(3) 0.029(3) 0.002(2) 0.003(3) 0.019(3)
C8 0.053(4) 0.045(3) 0.035(3) -0.008(2) 0.002(3) 0.012(2)
C9 0.057(4) 0.051(3) 0.055(4) 0.002(3) 0.004(3) 0.023(3)
C10 0.061(4) 0.046(3) 0.046(4) 0.006(2) 0.003(3) 0.022(3)
C11 0.060(4) 0.039(3) 0.052(4) -0.001(2) 0.011(3) 0.006(3)
C12 0.074(4) 0.077(4) 0.036(4) -0.010(3) 0.008(4) 0.002(3)
C13 0.063(5) 0.095(5) 0.056(5) -0.016(4) 0.003(4) 0.002(4)
C14 0.030(3) 0.061(3) 0.038(3) -0.012(3) 0.003(3) 0.003(2)
C15 0.033(3) 0.071(4) 0.045(4) -0.008(3) -0.002(3) 0.008(3)
C16 0.028(3) 0.065(3) 0.027(3) -0.003(2) -0.002(3) 0.004(2)
C17 0.045(3) 0.076(4) 0.064(4) -0.006(3) 0.018(3) -0.004(3)
C18 0.036(3) 0.073(4) 0.039(4) 0.002(3) -0.008(3) 0.009(3)
C19 0.059(4) 0.101(5) 0.065(5) 0.017(4) 0.004(4) 0.027(4)
C20 0.087(6) 0.092(5) 0.091(6) 0.039(5) 0.013(5) 0.037(4)
C21 0.065(5) 0.087(5) 0.051(5) 0.015(4) -0.020(4) -0.002(4)
C22 0.056(4) 0.078(4) 0.049(4) 0.003(3) 0.007(3) -0.004(3)
C23 0.042(3) 0.069(4) 0.044(4) -0.003(3) -0.001(3) 0.003(3)
C24 0.100(6) 0.103(6) 0.082(6) 0.042(5) 0.000(6) -0.007(5)
C25 0.140(8) 0.115(7) 0.064(6) 0.034(5) 0.005(6) -0.006(6)
C26 0.106(8) 0.232(13) 0.197(12) 0.153(11) -0.030(8) -0.067(8)
C27 0.056(4) 0.056(3) 0.031(3) -0.008(2) 0.004(3) 0.003(3)
C28 0.058(4) 0.068(4) 0.025(3) -0.006(3) 0.001(3) 0.007(3)
C29 0.049(4) 0.051(3) 0.034(4) -0.008(2) -0.005(3) 0.015(3)
C30 0.089(5) 0.095(5) 0.036(4) 0.002(3) 0.007(4) -0.013(4)
C31 0.049(4) 0.053(3) 0.027(3) -0.010(2) -0.006(3) 0.008(3)
C32 0.056(4) 0.082(4) 0.036(4) 0.003(3) -0.002(4) 0.002(3)
C33 0.052(4) 0.091(5) 0.047(4) -0.003(4) -0.016(4) 0.002(3)
C34 0.052(4) 0.056(3) 0.043(4) -0.013(3) -0.011(4) 0.014(3)
C35 0.080(5) 0.057(4) 0.057(5) 0.004(3) -0.010(4) -0.012(3)
C36 0.065(4) 0.066(4) 0.047(4) 0.000(3) -0.029(4) -0.002(3)
C37 0.053(4) 0.059(4) 0.075(5) -0.020(3) -0.002(4) -0.002(3)
C38 0.063(4) 0.079(5) 0.127(7) -0.031(5) 0.018(5) -0.006(4)
C39 0.093(6) 0.077(5) 0.203(11) 0.016(6) -0.029(7) -0.012(5)
C40 0.085(5) 0.067(4) 0.068(5) 0.011(3) -0.037(4) -0.015(4)
C41 0.099(6) 0.090(5) 0.091(6) 0.036(4) 0.007(5) -0.044(4)

loop_
_atom_type_symbol
_atom_type_description
_atom_type_scat_dispersion_real
_atom_type_scat_dispersion_imag
_atom_type_scat_source
C C 0.0033 0.0016 'International Tables Vol C Tables 4.2.6.8 and 6.1.1.4'
H H 0.0000 0.0000 'International Tables Vol C Tables 4.2.6.8 and 6.1.1.4'
B B 0.0013 0.0007 'International Tables Vol C Tables 4.2.6.8 and 6.1.1.4'
N N 0.0061 0.0033 'International Tables Vol C Tables 4.2.6.8 and 6.1.1.4'
S S 0.1246 0.1234 'International Tables Vol C Tables 4.2.6.8 and 6.1.1.4'
Zn Zn 0.2839 1.4301 'International Tables Vol C Tables 4.2.6.8 and 6.1.1.4'

loop_
_geom_angle_atom_site_label_1
_geom_angle_atom_site_label_2
_geom_angle_atom_site_label_3
_geom_angle
_geom_angle_site_symmetry_1
_geom_angle_site_symmetry_3
_geom_angle_publ_flag
N2 Zn1 N1 91.88(16) . . y
N2 Zn1 N3 96.05(17) . . y
N1 Zn1 N3 89.33(15) . . y
N2 Zn1 S1 118.86(12) . . y
N1 Zn1 S1 123.77(12) . . y
N3 Zn1 S1 127.82(13) . . y
C40 S1 Zn1 104.2(2) . . y
C3 N1 N4 107.5(4) . . y
C3 N1 Zn1 140.4(4) . . y
N4 N1 Zn1 112.1(3) . . y
C16 N2 N5 106.4(4) . . y
C16 N2 Zn1 141.5(3) . . y
N5 N2 Zn1 111.8(3) . . y
C29 N3 N6 106.8(4) . . y
C29 N3 Zn1 140.7(4) . . y
N6 N3 Zn1 111.6(3) . . y
C1 N4 N1 108.9(4) . . y
C1 N4 B1 129.9(4) . . y
N1 N4 B1 120.7(4) . . y
C14 N5 N2 109.6(4) . . y
C14 N5 B1 129.4(4) . . y
N2 N5 B1 121.0(4) . . y
C27 N6 N3 109.4(5) . . y
C27 N6 B1 129.2(5) . . y
N3 N6 B1 120.8(4) . . y
N5 B1 N4 110.0(4) . . y
N5 B1 N6 111.1(4) . . y
N4 B1 N6 107.5(4) . . y
C2 C1 N4 107.8(5) . . y
C2 C1 C4 130.3(5) . . y
N4 C1 C4 121.9(5) . . y
C1 C2 C3 106.8(4) . . y
N1 C3 C2 109.0(4) . . y
N1 C3 C5 122.9(5) . . y
C2 C3 C5 128.1(4) . . y
C6 C5 C10 117.3(5) . . y
C6 C5 C3 123.2(5) . . y
C10 C5 C3 119.5(5) . . y
C7 C6 C5 120.9(5) . . y
C6 C7 C8 122.1(5) . . y
C9 C8 C7 116.3(5) . . y
C9 C8 C11 122.4(5) . . y
C7 C8 C11 121.3(5) . . y
C8 C9 C10 122.6(5) . . y
C9 C10 C5 120.7(5) . . y
C12 C11 C13 110.8(5) . . y
C12 C11 C8 110.3(5) . . y
C13 C11 C8 113.7(5) . . y
N5 C14 C15 107.4(5) . . y
N5 C14 C17 124.1(5) . . y
C15 C14 C17 128.5(5) . . y
C14 C15 C16 106.5(5) . . y
N2 C16 C15 110.2(5) . . y
N2 C16 C18 123.4(4) . . y
C15 C16 C18 126.4(5) . . y
C23 C18 C19 116.5(6) . . y
C23 C18 C16 122.5(5) . . y
C19 C18 C16 120.9(5) . . y
C20 C19 C18 122.7(6) . . y
C19 C20 C21 121.1(6) . . y
C20 C21 C22 117.8(6) . . y
C20 C21 C24 121.3(7) . . y
C22 C21 C24 120.8(7) . . y
C21 C22 C23 121.4(6) . . y
C18 C23 C22 120.5(6) . . y
C26 C24 C25 117.2(8) . . y
C26 C24 C21 113.1(7) . . y
C25 C24 C21 110.2(7) . . y
N6 C27 C28 108.6(5) . . y
N6 C27 C30 123.7(5) . . y
C28 C27 C30 127.6(6) . . y
C27 C28 C29 106.0(6) . . y
N3 C29 C28 109.2(5) . . y
N3 C29 C31 123.9(5) . . y
C28 C29 C31 126.9(6) . . y
C36 C31 C32 117.4(6) . . y
C36 C31 C29 122.6(6) . . y
C32 C31 C29 120.0(5) . . y
C33 C32 C31 121.0(6) . . y
C34 C33 C32 122.5(7) . . y
C33 C34 C35 116.2(6) . . y
C33 C34 C37 121.5(6) . . y
C35 C34 C37 122.3(6) . . y
C34 C35 C36 121.9(6) . . y
C31 C36 C35 120.9(6) . . y
C38 C37 C39 111.5(7) . . y
C38 C37 C34 110.9(5) . . y
C39 C37 C34 115.3(6) . . y
C41 C40 S1 102.0(5) . . y

loop_
_geom_bond_atom_site_label_1
_geom_bond_atom_site_label_2
_geom_bond_distance
_geom_bond_site_symmetry_2
_geom_bond_publ_flag
Zn1 N2 2.055(4) . y
Zn1 N1 2.063(4) . y
Zn1 N3 2.085(5) . y
Zn1 S1 2.2406(16) . y
S1 C40 1.887(7) . y
N1 C3 1.343(6) . y
N1 N4 1.375(5) . y
N2 C16 1.333(6) . y
N2 N5 1.386(5) . y
N3 C29 1.342(7) . y
N3 N6 1.380(6) . y
N4 C1 1.375(6) . y
N4 B1 1.544(7) . y
N5 C14 1.355(6) . y
N5 B1 1.515(8) . y
N6 C27 1.350(7) . y
N6 B1 1.549(8) . y
C1 C2 1.364(7) . y
C1 C4 1.503(8) . y
C2 C3 1.406(7) . y
C3 C5 1.463(7) . y
C5 C6 1.387(7) . y
C5 C10 1.392(7) . y
C6 C7 1.385(8) . y
C7 C8 1.391(7) . y
C8 C9 1.374(7) . y
C8 C11 1.509(7) . y
C9 C10 1.386(8) . y
C11 C12 1.506(7) . y
C11 C13 1.509(8) . y
C14 C15 1.379(8) . y
C14 C17 1.478(7) . y
C15 C16 1.388(7) . y
C16 C18 1.473(7) . y
C18 C23 1.386(7) . y
C18 C19 1.408(8) . y
C19 C20 1.353(9) . y
C20 C21 1.379(9) . y
C21 C22 1.387(9) . y
C21 C24 1.544(9) . y
C22 C23 1.402(8) . y
C24 C26 1.477(11) . y
C24 C25 1.522(11) . y
C27 C28 1.364(8) . y
C27 C30 1.511(8) . y
C28 C29 1.412(7) . y
C29 C31 1.480(8) . y
C31 C36 1.361(8) . y
C31 C32 1.380(8) . y
C32 C33 1.378(8) . y
C33 C34 1.361(8) . y
C34 C35 1.380(9) . y
C34 C37 1.528(8) . y
C35 C36 1.390(8) . y
C37 C38 1.505(8) . y
C37 C39 1.508(10) . y
C40 C41 1.646(9) . y

loop_
_cod_changelog_entry_id
_cod_changelog_entry_author
_cod_changelog_entry_date
_cod_changelog_entry_text
1 'Vaitkus, Antanas' 2024-11-15T14:40:08+02:00
;
 Removed multiple data items that had the 'Y' placeholder value.
;
